data_1549097
loop_
_publ_author_name
'van der Lee, Arie'
'Roche, Gilles H.'
'Wantz, Guillaume'
'Moreau, Jo\"el J E'
'Dautel, Olivier J.'
'Filhol, Jean-S\'ebastien'

_publ_section_title
;
 Experimental and theoretical evidence of a supercritical-like transition
 in an organic semiconductor presenting colossal uniaxial negative thermal
 expansion.
;
_journal_issue 16
_journal_name_full 'Chemical science'
_journal_page_first 3948
_journal_page_last 3956
_journal_paper_doi 10.1039/c8sc00159f
_journal_volume 9
_journal_year 2018
_chemical_formula_moiety 'C26 H32 O2 S2'
_chemical_formula_sum 'C26 H32 O2 S2'
_chemical_formula_weight 440.66
_space_group_IT_number 15
_space_group_name_Hall '-I 2ya'
_space_group_name_H-M_alt 'I 1 2/a 1'
_symmetry_cell_setting monoclinic
_symmetry_space_group_name_Hall '-I 2ya'
_symmetry_space_group_name_H-M 'I 1 2/a 1'
_atom_sites_solution_hydrogens difmap
_atom_sites_solution_primary iterative
_audit_update_record
;
2017-12-12 deposited with the CCDC.
2018-03-21 downloaded from the CCDC.
;
_cell_angle_alpha 90
_cell_angle_beta 95.171(5)
_cell_angle_gamma 90
_cell_formula_units_Z 4
_cell_length_a 7.9306(5)
_cell_length_b 5.8288(4)
_cell_length_c 49.645(3)
_cell_measurement_reflns_used 2300
_cell_measurement_temperature 155
_cell_measurement_theta_max 27.6610
_cell_measurement_theta_min 3.4930
_cell_volume 2285.5(3)
_computing_cell_refinement 'CrysAlisPro 1.171.38.41 (Rigaku OD, 2015)'
_computing_data_collection 'CrysAlisPro 1.171.38.41 (Rigaku OD, 2015)'
_computing_data_reduction 'CrysAlisPro 1.171.38.41 (Rigaku OD, 2015)'
_computing_molecular_graphics 'CAMERON (Watkin et al., 1996)'
_computing_publication_material 'CRYSTALS (Betteridge et al., 2003)'
_computing_structure_refinement 'CRYSTALS (Betteridge et al., 2003)'
_computing_structure_solution 'Superflip (Palatinus & Chapuis, 2007)'
_diffrn_ambient_temperature 155
_diffrn_detector 'CCD plate'
_diffrn_detector_area_resol_mean 16.0143
_diffrn_detector_type Sapphire3
_diffrn_measured_fraction_theta_full 0.997
_diffrn_measured_fraction_theta_max 0.874
_diffrn_measurement_details
;
List of Runs (angles in degrees, time in seconds):

  # Type    Start    End  Width  t~exp~   \w     \q     \k     \f   Frames
#--------------------------------------------------------------------------
  1  \w     -9.00  84.00   1.00    4.00    --   13.31  38.00 -90.00   93
  2  \w    -17.00  26.00   1.00    4.00    --  -14.02-100.00 -90.00   43
  3  \w    -56.00  39.00   1.00    4.00    --   13.31 -77.00 -30.00   95
  4  \w    -24.00  54.00   1.00    4.00    --   13.31-100.00  90.00   78
  5  \w    -38.00  28.00   1.00    4.00    --   13.31 -57.00 120.00   66
;
_diffrn_measurement_device Area
_diffrn_measurement_device_type 'Xcalibur, Sapphire3, Gemini'
_diffrn_measurement_method '\w scans'
_diffrn_orient_matrix_UB_11 0.0611393672
_diffrn_orient_matrix_UB_12 -0.0489067080
_diffrn_orient_matrix_UB_13 -0.0079065989
_diffrn_orient_matrix_UB_21 -0.0627149356
_diffrn_orient_matrix_UB_22 -0.0112498890
_diffrn_orient_matrix_UB_23 -0.0110685217
_diffrn_orient_matrix_UB_31 0.0206186710
_diffrn_orient_matrix_UB_32 0.1109599467
_diffrn_orient_matrix_UB_33 -0.0046052689
_diffrn_radiation_monochromator graphite
_diffrn_radiation_type 'Mo K\a'
_diffrn_radiation_wavelength 0.71073
_diffrn_reflns_av_R_equivalents 0.028
_diffrn_reflns_av_unetI/netI 0.0421
_diffrn_reflns_limit_h_max 9
_diffrn_reflns_limit_h_min -10
_diffrn_reflns_limit_k_max 6
_diffrn_reflns_limit_k_min -7
_diffrn_reflns_limit_l_max 47
_diffrn_reflns_limit_l_min -63
_diffrn_reflns_number 8237
_diffrn_reflns_theta_full 25.226
_diffrn_reflns_theta_max 27.819
_diffrn_reflns_theta_min 2.472
_exptl_absorpt_coefficient_mu 0.253
_exptl_absorpt_correction_T_max 1.00000
_exptl_absorpt_correction_T_min 0.89424
_exptl_absorpt_correction_type multi-scan
_exptl_absorpt_process_details
;
CrysAlisPro 1.171.38.41 (Rigaku Oxford Diffraction, 2015)
Empirical absorption correction using spherical harmonics,
 implemented in SCALE3 ABSPACK scaling algorithm.
;
_exptl_crystal_colour colourless
_exptl_crystal_density_diffrn 1.281
_exptl_crystal_density_method 'not measured'
_exptl_crystal_description plate
_exptl_crystal_F_000 944
_exptl_crystal_size_max 0.400
_exptl_crystal_size_mid 0.350
_exptl_crystal_size_min 0.100
_refine_diff_density_max 0.26
_refine_diff_density_min -0.20
_refine_ls_extinction_method None
_refine_ls_goodness_of_fit_ref 0.9734
_refine_ls_hydrogen_treatment constr
_refine_ls_matrix_type full
_refine_ls_number_parameters 136
_refine_ls_number_reflns 2271
_refine_ls_number_restraints 0
_refine_ls_R_factor_all 0.0442
_refine_ls_R_factor_gt 0.0354
_refine_ls_shift/su_max 0.0020336
_refine_ls_shift/su_mean 0.0000899
_refine_ls_structure_factor_coef Fsqd
_refine_ls_weighting_details
;
 Method, part 1, Chebychev polynomial, (Watkin, 1994, Prince, 1982) 
 [weight] = 1.0/[A~0~*T~0~(x)+A~1~*T~1~(x) ... +A~n-1~]*T~n-1~(x)] 
 where A~i~ are the Chebychev coefficients listed below and x= Fcalc/Fmax 
 Method = Robust Weighting (Prince, 1982) 
 W = [weight] * [1-(deltaF/6*sigmaF)^2^]^2^ 
 A~i~ are: 
 917. 0.132E+04 652. 177. 
;
_refine_ls_weighting_scheme calc
_refine_ls_wR_factor_all 0.0625
_refine_ls_wR_factor_gt 0.0519
_refine_ls_wR_factor_ref 0.0545
_reflns_limit_h_max 10
_reflns_limit_h_min -10
_reflns_limit_k_max 7
_reflns_limit_k_min 0
_reflns_limit_l_max 63
_reflns_limit_l_min 0
_reflns_number_gt 2012
_reflns_number_total 2376
_reflns_threshold_expression I>2.0\s(I)
_oxford_diffrn_Wilson_B_factor 0.00
_oxford_diffrn_Wilson_scale 0.00
_oxford_refine_ls_r_factor_ref 0.0414
_oxford_refine_ls_scale 4.02(3)
_oxford_reflns_number_all 2376
_oxford_reflns_threshold_expression_ref I>0.0\s(I)
_cod_data_source_file c8sc00159f2.cif
_cod_data_source_block 155K
_cod_depositor_comments 'Adding full bibliography for 1549094--1549104.cif.'
_cod_original_cell_volume 2285.51(14)
_cod_original_sg_symbol_H-M 'I 1 2/a 1 '
_cod_database_code 1549097
_cell_oxdiff_length_a 7.9148(5)
_cell_oxdiff_length_b 5.8244(4)
_cell_oxdiff_length_c 49.591(3)
_cell_oxdiff_angle_alpha 90.005(5)
_cell_oxdiff_angle_beta 95.142(5)
_cell_oxdiff_angle_gamma 90.016(5)
_cell_oxdiff_volume 2276.9(2)
_oxdiff_exptl_absorpt_empirical_full_min 0.924
_oxdiff_exptl_absorpt_empirical_full_max 1.392
_oxdiff_exptl_absorpt_empirical_details
;
Empirical correction (ABSPACK) includes:
- Absorption correction using spherical harmonics
- Frame scaling
;
_montpellier_reflns_maxres 0.76
_montpellier_reflns_completeness_maxres 87.56
_montpellier_reflns_redundancy_maxres 3.34

loop_
_symmetry_equiv_pos_as_xyz
x,y,z
-x,-y,-z
x+1/2,y+1/2,z+1/2
-x+1/2,-y+1/2,-z+1/2
-x+1/2,y,-z
x+1/2,-y,z
-x+1,y+1/2,-z+1/2
x+1,-y+1/2,z+1/2

loop_
_atom_site_label
_atom_site_type_symbol
_atom_site_fract_x
_atom_site_fract_y
_atom_site_fract_z
_atom_site_U_iso_or_equiv
_atom_site_occupancy
_atom_site_adp_type
_atom_site_refinement_flags_posn
S1 S 0.84250(6) 0.54122(8) 0.731563(8) 0.0264 1.0000 Uani .
C2 C 0.74414(19) 0.3708(3) 0.70584(3) 0.0233 1.0000 Uani .
C3 C 0.67783(19) 0.1666(3) 0.71551(3) 0.0218 1.0000 Uani .
C4 C 0.70831(19) 0.1569(3) 0.74434(3) 0.0215 1.0000 Uani .
C5 C 0.5925(2) 0.0164(3) 0.69701(3) 0.0277 1.0000 Uani .
C6 C 0.5752(2) 0.0735(3) 0.66992(3) 0.0318 1.0000 Uani .
C7 C 0.6410(2) 0.2780(3) 0.66031(3) 0.0297 1.0000 Uani .
C8 C 0.7273(2) 0.4268(3) 0.67838(3) 0.0273 1.0000 Uani .
C9 C 0.6223(2) 0.3343(4) 0.63040(3) 0.0372 1.0000 Uani .
C10 C 0.7569(2) 0.2189(4) 0.61499(3) 0.0356 1.0000 Uani .
C11 C 0.7581(2) 0.3019(4) 0.58585(3) 0.0397 1.0000 Uani .
C12 C 0.8997(2) 0.1951(4) 0.57144(3) 0.0422 1.0000 Uani .
C13 C 0.9152(3) 0.2958(4) 0.54334(4) 0.0452 1.0000 Uani .
C14 C 1.0662(3) 0.1986(4) 0.53074(4) 0.0521 1.0000 Uani .
O15 O 1.08423(19) 0.3002(3) 0.50486(3) 0.0585 1.0000 Uani .
H51 H 0.5477 -0.1222 0.7029 0.0319 1.0000 Uiso R
H61 H 0.5149 -0.0265 0.6574 0.0374 1.0000 Uiso R
H81 H 0.7729 0.5685 0.6721 0.0326 1.0000 Uiso R
H91 H 0.6329 0.4995 0.6283 0.0435 1.0000 Uiso R
H92 H 0.5079 0.2847 0.6226 0.0438 1.0000 Uiso R
H101 H 0.8684 0.2496 0.6245 0.0417 1.0000 Uiso R
H102 H 0.7400 0.0542 0.6153 0.0419 1.0000 Uiso R
H111 H 0.7739 0.4703 0.5863 0.0461 1.0000 Uiso R
H112 H 0.6490 0.2689 0.5758 0.0467 1.0000 Uiso R
H121 H 1.0056 0.2204 0.5823 0.0497 1.0000 Uiso R
H122 H 0.8803 0.0287 0.5699 0.0492 1.0000 Uiso R
H131 H 0.9285 0.4604 0.5449 0.0534 1.0000 Uiso R
H132 H 0.8134 0.2602 0.5320 0.0541 1.0000 Uiso R
H141 H 1.1713 0.2254 0.5424 0.0615 1.0000 Uiso R
H142 H 1.0526 0.0381 0.5281 0.0620 1.0000 Uiso R
H151 H 1.0400 0.4232 0.5046 0.0741 0.5000 Uiso R
H152 H 1.1854 0.3039 0.5034 0.0740 0.5000 Uiso R

loop_
_atom_site_aniso_label
_atom_site_aniso_U_11
_atom_site_aniso_U_22
_atom_site_aniso_U_33
_atom_site_aniso_U_23
_atom_site_aniso_U_13
_atom_site_aniso_U_12
S1 0.0346(2) 0.0254(2) 0.02014(18) 0.00010(18) 0.00789(15) -0.0062(2)
C2 0.0234(8) 0.0262(9) 0.0212(7) -0.0020(7) 0.0071(6) 0.0019(7)
C3 0.0211(8) 0.0267(9) 0.0185(7) -0.0003(7) 0.0060(6) 0.0022(7)
C4 0.0220(8) 0.0223(8) 0.0210(8) -0.0001(7) 0.0072(6) -0.0001(7)
C5 0.0291(8) 0.0302(10) 0.0246(8) -0.0024(7) 0.0067(6) -0.0046(8)
C6 0.0319(9) 0.0410(11) 0.0224(8) -0.0082(8) 0.0016(7) -0.0021(8)
C7 0.0297(9) 0.0409(11) 0.0191(8) 0.0011(8) 0.0053(6) 0.0070(8)
C8 0.0305(9) 0.0305(10) 0.0222(8) 0.0036(7) 0.0097(6) 0.0034(8)
C9 0.0415(11) 0.0500(12) 0.0201(8) 0.0036(9) 0.0023(7) 0.0074(10)
C10 0.0421(10) 0.0461(12) 0.0192(8) 0.0057(8) 0.0059(7) 0.0029(9)
C11 0.0447(11) 0.0549(13) 0.0198(8) 0.0055(9) 0.0050(7) 0.0026(10)
C12 0.0476(12) 0.0564(14) 0.0241(9) 0.0037(9) 0.0108(8) 0.0007(11)
C13 0.0514(12) 0.0623(15) 0.0235(9) 0.0047(10) 0.0121(8) -0.0021(11)
C14 0.0644(14) 0.0633(16) 0.0321(11) 0.0053(11) 0.0231(10) 0.0024(13)
O15 0.0714(10) 0.0744(12) 0.0339(8) 0.0075(8) 0.0284(7) 0.0005(9)

loop_
_atom_type_symbol
_atom_type_scat_dispersion_real
_atom_type_scat_dispersion_imag
_atom_type_scat_Cromer_Mann_a1
_atom_type_scat_Cromer_Mann_b1
_atom_type_scat_Cromer_Mann_a2
_atom_type_scat_Cromer_Mann_b2
_atom_type_scat_Cromer_Mann_a3
_atom_type_scat_Cromer_Mann_b3
_atom_type_scat_Cromer_Mann_a4
_atom_type_scat_Cromer_Mann_b4
_atom_type_scat_Cromer_Mann_c
_atom_type_scat_source
C 0.0033 0.0016 2.3100 20.8439 1.0200 10.2075 1.5886 0.5687 0.8650 51.6512 0.2156 'International Tables Vol C 4.2.6.8 and 6.1.1.4'
H 0.0000 0.0000 0.4930 10.5109 0.3229 26.1257 0.1402 3.1424 0.0408 57.7998 0.0030 'International Tables Vol C 4.2.6.8 and 6.1.1.4'
O 0.0106 0.0060 3.0485 13.2771 2.2868 5.7011 1.5463 0.3239 0.8670 32.9089 0.2508 'International Tables Vol C 4.2.6.8 and 6.1.1.4'
S 0.1246 0.1234 6.9053 1.4679 5.2034 22.2151 1.4379 0.2536 1.5863 56.1720 0.8669 'International Tables Vol C 4.2.6.8 and 6.1.1.4'

loop_
_montpellier_diffrn_reflns_class_number
_montpellier_diffrn_reflns_class_d_res_high
_montpellier_diffrn_reflns_class_d_res_low
_montpellier_diffrn_reflns_class_redundancy
_montpellier_diffrn_reflns_class_av_i/ui
_diffrn_reflns_class_av_R_eq
_montpellier_diffrn_reflns_class_completeness_shell
_montpellier_diffrn_reflns_class_cumul_completeness
0 100.0 1.78 5.6 65.59 0.018 99.2 99.24
1 1.78 1.39 4.9 38.45 0.026 100.0 99.62
2 1.39 1.21 4.2 28.29 0.037 100.0 99.75
3 1.21 1.09 3.8 21.69 0.039 100.0 99.81
4 1.09 1.01 3.2 15.31 0.048 100.0 99.85
5 1.01 0.95 3.0 11.30 0.059 100.0 99.87
6 0.95 0.90 2.7 10.07 0.072 100.0 99.89
7 0.90 0.86 2.6 7.19 0.081 100.0 99.90
8 0.86 0.82 2.0 6.67 0.082 91.9 98.95
9 0.82 0.76 1.4 4.49 0.135 43.2 87.56

loop_
_geom_angle_atom_site_label_1
_geom_angle_site_symmetry_1
_geom_angle_atom_site_label_2
_geom_angle_atom_site_label_3
_geom_angle_site_symmetry_3
_geom_angle
_geom_angle_publ_flag
C4 4_656 S1 C2 . 90.54(8) yes
S1 . C2 C3 . 112.88(11) yes
S1 . C2 C8 . 125.34(14) yes
C3 . C2 C8 . 121.76(15) yes
C2 . C3 C4 . 109.95(14) yes
C2 . C3 C5 . 118.71(14) yes
C4 . C3 C5 . 131.31(16) yes
C3 . C4 S1 4_656 133.37(13) yes
C3 . C4 C4 4_656 114.35(18) yes
S1 4_656 C4 C4 4_656 112.27(15) yes
C3 . C5 C6 . 119.24(17) yes
C3 . C5 H51 . 120.5 no
C6 . C5 H51 . 120.3 no
C5 . C6 C7 . 121.97(17) yes
C5 . C6 H61 . 119.3 no
C7 . C6 H61 . 118.8 no
C6 . C7 C8 . 119.31(15) yes
C6 . C7 C9 . 120.76(17) yes
C8 . C7 C9 . 119.92(17) yes
C2 . C8 C7 . 119.00(16) yes
C2 . C8 H81 . 120.5 no
C7 . C8 H81 . 120.5 no
C7 . C9 C10 . 112.65(15) yes
C7 . C9 H91 . 108.5 no
C10 . C9 H91 . 108.2 no
C7 . C9 H92 . 108.8 no
C10 . C9 H92 . 109.4 no
H91 . C9 H92 . 109.3 no
C9 . C10 C11 . 113.58(16) yes
C9 . C10 H101 . 108.6 no
C11 . C10 H101 . 108.5 no
C9 . C10 H102 . 109.0 no
C11 . C10 H102 . 109.9 no
H101 . C10 H102 . 107.1 no
C10 . C11 C12 . 112.61(16) yes
C10 . C11 H111 . 107.7 no
C12 . C11 H111 . 108.7 no
C10 . C11 H112 . 109.9 no
C12 . C11 H112 . 109.6 no
H111 . C11 H112 . 108.2 no
C11 . C12 C13 . 113.35(17) yes
C11 . C12 H121 . 108.5 no
C13 . C12 H121 . 108.1 no
C11 . C12 H122 . 108.8 no
C13 . C12 H122 . 109.5 no
H121 . C12 H122 . 108.4 no
C12 . C13 C14 . 111.47(18) yes
C12 . C13 H131 . 108.9 no
C14 . C13 H131 . 108.7 no
C12 . C13 H132 . 108.5 no
C14 . C13 H132 . 109.4 no
H131 . C13 H132 . 109.9 no
C13 . C14 O15 . 111.28(18) yes
C13 . C14 H141 . 111.0 no
O15 . C14 H141 . 108.3 no
C13 . C14 H142 . 110.0 no
O15 . C14 H142 . 107.6 no
H141 . C14 H142 . 108.5 no
C14 . O15 H151 . 107.7 no
C14 . O15 H152 . 105.8 no
H151 . O15 H152 . 114.3 no

loop_
_geom_bond_atom_site_label_1
_geom_bond_atom_site_label_2
_geom_bond_site_symmetry_2
_geom_bond_distance
_geom_bond_publ_flag
S1 C4 4_656 1.7362(16) yes
S1 C2 . 1.7455(16) yes
C2 C3 . 1.403(2) yes
C2 C8 . 1.397(2) yes
C3 C4 . 1.431(2) yes
C3 C5 . 1.399(2) yes
C4 C4 4_656 1.365(3) yes
C5 C6 . 1.380(2) yes
C5 H51 . 0.940 no
C6 C7 . 1.402(3) yes
C6 H61 . 0.949 no
C7 C8 . 1.384(2) yes
C7 C9 . 1.515(2) yes
C8 H81 . 0.964 no
C9 C10 . 1.524(2) yes
C9 H91 . 0.973 no
C9 H92 . 0.997 no
C10 C11 . 1.526(2) yes
C10 H101 . 0.981 no
C10 H102 . 0.970 no
C11 C12 . 1.519(2) yes
C11 H111 . 0.989 no
C11 H112 . 0.978 no
C12 C13 . 1.528(2) yes
C12 H121 . 0.966 no
C12 H122 . 0.984 no
C13 C14 . 1.511(3) yes
C13 H131 . 0.968 no
C13 H132 . 0.963 no
C14 O15 . 1.434(2) yes
C14 H141 . 0.983 no
C14 H142 . 0.949 no
O15 H151 . 0.798 no
O15 H152 . 0.813 no

loop_
_geom_hbond_atom_site_label_D
_geom_hbond_atom_site_label_H
_geom_hbond_atom_site_label_A
_geom_hbond_site_symmetry_A
_geom_hbond_angle_DHA
_geom_hbond_distance_DH
_geom_hbond_distance_HA
_geom_hbond_distance_DA
_geom_hbond_publ_flag
O15 H151 O15 2_766 165.96(9) 0.798 1.926 2.707(3) yes
O15 H152 O15 5_756 172.60(8) 0.813 1.908 2.716(3) yes
